data_4086529
loop_
_publ_author_name
'Thorp-Greenwood, Flora L.'
'Pritchard, Victoria E.'
'Coogan, Michael P.'
'Hardie, Michaele J.'

_publ_section_title
;
 Tris(rheniumfac-tricarbonyl) Polypyridine Functionalized
 Cyclotriguaiacylene Ligands with Rich and Varied Emission
;
_journal_issue 11
_journal_name_full Organometallics
_journal_page_first 1632
_journal_paper_doi 10.1021/acs.organomet.6b00099
_journal_volume 35
_journal_year 2016
_chemical_formula_sum 'C64 H64 N6 O7'
_chemical_formula_weight 1029.21
_chemical_name_systematic
;
tris(4-[4-methyl-2,2'-bipyridyl]methyl)cyclotriguaiacylene ether clathrate
;
_space_group_IT_number 60
_symmetry_cell_setting orthorhombic
_symmetry_space_group_name_Hall '-P 2ac 2b'
_symmetry_space_group_name_H-M 'P b n a'
_atom_sites_solution_hydrogens geom
_atom_sites_solution_primary direct
_atom_sites_solution_secondary difmap
_audit_creation_method SHELXL-97
_cell_angle_alpha 90.00
_cell_angle_beta 90.00
_cell_angle_gamma 90.00
_cell_formula_units_Z 8
_cell_length_a 9.308(2)
_cell_length_b 34.568(10)
_cell_length_c 33.811(9)
_cell_measurement_reflns_used 2639
_cell_measurement_temperature 100(2)
_cell_measurement_theta_max 50.2460
_cell_measurement_theta_min 4.6560
_cell_volume 10879(5)
_computing_structure_refinement 'SHELXL-97 (Sheldrick, 1997)'
_computing_structure_solution 'SHELXS-97 (Sheldrick, 1990)'
_diffrn_ambient_temperature 100(2)
_diffrn_measured_fraction_theta_full 0.996
_diffrn_measured_fraction_theta_max 0.996
_diffrn_measurement_device_type 'Agilent Supernova'
_diffrn_radiation_monochromator graphite
_diffrn_radiation_source 'fine-focus sealed tube'
_diffrn_radiation_type CuK\a
_diffrn_radiation_wavelength 1.54184
_diffrn_reflns_av_R_equivalents 0.1955
_diffrn_reflns_av_sigmaI/netI 0.1471
_diffrn_reflns_limit_h_max 8
_diffrn_reflns_limit_h_min -8
_diffrn_reflns_limit_k_max 31
_diffrn_reflns_limit_k_min -20
_diffrn_reflns_limit_l_max 31
_diffrn_reflns_limit_l_min -30
_diffrn_reflns_number 23412
_diffrn_reflns_theta_full 45.00
_diffrn_reflns_theta_max 45.00
_diffrn_reflns_theta_min 4.68
_exptl_absorpt_coefficient_mu 0.659
_exptl_absorpt_correction_T_max 0.9934
_exptl_absorpt_correction_T_min 0.8795
_exptl_absorpt_correction_type multi-scan
_exptl_crystal_colour colourless
_exptl_crystal_density_diffrn 1.257
_exptl_crystal_density_method 'not measured'
_exptl_crystal_description plate
_exptl_crystal_F_000 4368
_exptl_crystal_size_max 0.20
_exptl_crystal_size_mid 0.10
_exptl_crystal_size_min 0.01
_refine_diff_density_max 0.010
_refine_diff_density_min -0.003
_refine_diff_density_rms 0.001
_refine_ls_extinction_method none
_refine_ls_goodness_of_fit_ref 1.003
_refine_ls_hydrogen_treatment noref
_refine_ls_matrix_type full
_refine_ls_number_parameters 704
_refine_ls_number_reflns 4392
_refine_ls_number_restraints 0
_refine_ls_restrained_S_all 1.003
_refine_ls_R_factor_all 0.2134
_refine_ls_R_factor_gt 0.1251
_refine_ls_shift/su_max 0.058
_refine_ls_shift/su_mean 0.004
_refine_ls_structure_factor_coef Fsqd
_refine_ls_weighting_details 'calc w=1/[\s^2^(Fo^2^)+(0.1369P)^2^+0.0171P] where P=(Fo^2^+2Fc^2^)/3'
_refine_ls_weighting_scheme calc
_refine_ls_wR_factor_gt 0.3031
_refine_ls_wR_factor_ref 0.3706
_reflns_number_gt 2045
_reflns_number_total 4392
_reflns_threshold_expression >2sigma(I)
_cod_data_source_file om6b00099_si_002.cif
_cod_data_source_block c:
_cod_depositor_comments
;
 Replacing the "&#x0092;" substring with the "'" symbol in the
 _chemical_name_systematic data items value.

 Antanas Vaitkus,
 2017-03-29

The following automatic conversions were performed:

'_symmetry_cell_setting' value 'Orthorhombic' changed to
'orthorhombic' according to the built-in table from CIF Core
dictionary named 'cif_core.dic' version 2.4.1 from 2010-06-29.

Automatic conversion script
Id: cif_fix_values 4624 2016-04-14 12:54:50Z antanas 
;
_cod_original_sg_symbol_H-M Pbna
_cod_database_code 4086529

loop_
_symmetry_equiv_pos_as_xyz
'x, y, z'
'-x+1/2, -y, z+1/2'
'x, -y+1/2, -z'
'-x+1/2, y+1/2, -z+1/2'
'-x, -y, -z'
'x-1/2, y, -z-1/2'
'-x, y-1/2, z'
'x-1/2, -y-1/2, z-1/2'

loop_
_atom_site_label
_atom_site_type_symbol
_atom_site_fract_x
_atom_site_fract_y
_atom_site_fract_z
_atom_site_U_iso_or_equiv
_atom_site_adp_type
_atom_site_occupancy
_atom_site_symmetry_multiplicity
_atom_site_calc_flag
_atom_site_refinement_flags
_atom_site_disorder_assembly
_atom_site_disorder_group
O1 O -0.0461(12) 0.0916(3) 0.6332(4) 0.170(4) Uani 1 1 d . . .
O2 O -0.0195(12) 0.1398(4) 0.6903(3) 0.176(4) Uani 1 1 d . . .
O3 O -0.0071(15) 0.0590(4) 0.8808(3) 0.194(5) Uani 1 1 d . . .
O4 O -0.0122(10) -0.0142(3) 0.8935(3) 0.162(4) Uani 1 1 d . . .
O5 O -0.0160(15) -0.1436(4) 0.7301(4) 0.222(6) Uani 1 1 d . . .
O6 O -0.0251(13) -0.1159(3) 0.6586(5) 0.175(4) Uani 1 1 d . . .
O7 O 0.718(2) 0.1849(4) 0.5618(4) 0.241(6) Uani 1 1 d . . .
N1 N -0.293(3) 0.2604(6) 0.6983(5) 0.210(7) Uani 1 1 d . . .
N2 N -0.546(2) 0.1812(4) 0.6790(4) 0.181(6) Uani 1 1 d . . .
N3 N -0.2969(17) -0.0835(4) 0.9975(4) 0.163(5) Uani 1 1 d . . .
N4 N -0.542(2) -0.0249(4) 0.9419(4) 0.170(5) Uani 1 1 d . . .
N5 N -0.316(2) -0.1692(4) 0.5448(6) 0.191(6) Uani 1 1 d . . .
N6 N -0.555(2) -0.1525(4) 0.6281(5) 0.178(5) Uani 1 1 d . . .
C1 C 0.206(2) -0.0563(7) 0.7441(6) 0.174(6) Uani 1 1 d . . .
C2 C 0.139(2) -0.0902(7) 0.7527(7) 0.179(7) Uani 1 1 d . . .
H2 H 0.1488 -0.1012 0.7783 0.215 Uiso 1 1 calc R . .
C3 C 0.058(2) -0.1089(7) 0.7243(8) 0.182(7) Uani 1 1 d . . .
C4 C 0.053(2) -0.0938(7) 0.6859(8) 0.180(6) Uani 1 1 d . . .
C5 C 0.121(2) -0.0618(6) 0.6759(5) 0.159(5) Uani 1 1 d . . .
H5 H 0.1203 -0.0525 0.6494 0.190 Uiso 1 1 calc R . .
C6 C 0.1964(19) -0.0413(5) 0.7069(7) 0.166(6) Uani 1 1 d . . .
C7 C 0.2748(17) -0.0054(7) 0.6927(5) 0.186(7) Uani 1 1 d . . .
H7A H 0.3654 -0.0031 0.7079 0.224 Uiso 1 1 calc R . .
H7B H 0.3011 -0.0092 0.6646 0.224 Uiso 1 1 calc R . .
C8 C 0.1961(19) 0.0323(7) 0.6960(7) 0.174(6) Uani 1 1 d . . .
C9 C 0.110(2) 0.0440(6) 0.6630(5) 0.168(6) Uani 1 1 d . . .
H9 H 0.1002 0.0275 0.6406 0.202 Uiso 1 1 calc R . .
C10 C 0.0423(18) 0.0793(7) 0.6640(5) 0.166(6) Uani 1 1 d . . .
C11 C 0.055(2) 0.1062(6) 0.6949(6) 0.160(6) Uani 1 1 d . . .
C12 C 0.140(2) 0.0937(7) 0.7265(5) 0.179(7) Uani 1 1 d . . .
H12 H 0.1496 0.1104 0.7486 0.215 Uiso 1 1 calc R . .
C13 C 0.2116(19) 0.0578(8) 0.7278(6) 0.169(6) Uani 1 1 d . . .
C14 C 0.3019(18) 0.0495(6) 0.7645(5) 0.201(7) Uani 1 1 d . . .
H14A H 0.3364 0.0744 0.7755 0.241 Uiso 1 1 calc R . .
H14B H 0.3873 0.0343 0.7566 0.241 Uiso 1 1 calc R . .
C15 C 0.2207(18) 0.0272(10) 0.7974(5) 0.183(8) Uani 1 1 d . . .
C16 C 0.143(2) 0.0536(6) 0.8216(7) 0.183(7) Uani 1 1 d . . .
H16 H 0.1437 0.0807 0.8165 0.220 Uiso 1 1 calc R . .
C17 C 0.066(2) 0.0378(6) 0.8535(6) 0.167(6) Uani 1 1 d . . .
C18 C 0.0684(18) -0.0002(7) 0.8610(5) 0.153(5) Uani 1 1 d . . .
C19 C 0.1400(19) -0.0259(5) 0.8359(6) 0.173(6) Uani 1 1 d . . .
H19 H 0.1341 -0.0528 0.8411 0.208 Uiso 1 1 calc R . .
C20 C 0.222(2) -0.0128(7) 0.8027(7) 0.187(9) Uani 1 1 d . . .
C21 C 0.300(2) -0.0387(7) 0.7761(6) 0.226(10) Uani 1 1 d . . .
H21A H 0.3433 -0.0598 0.7919 0.271 Uiso 1 1 calc R . .
H21B H 0.3791 -0.0241 0.7635 0.271 Uiso 1 1 calc R . .
C22 C -0.030(3) -0.1568(5) 0.7696(6) 0.267(12) Uani 1 1 d . . .
H22A H 0.0648 -0.1648 0.7795 0.401 Uiso 1 1 calc R . .
H22B H -0.0959 -0.1788 0.7705 0.401 Uiso 1 1 calc R . .
H22C H -0.0670 -0.1358 0.7861 0.401 Uiso 1 1 calc R . .
C23 C -0.0331(18) -0.1000(5) 0.6199(7) 0.180(6) Uani 1 1 d . . .
H23A H 0.0643 -0.0989 0.6082 0.216 Uiso 1 1 calc R . .
H23B H -0.0711 -0.0733 0.6214 0.216 Uiso 1 1 calc R . .
C24 C -0.130(3) -0.1245(5) 0.5940(8) 0.175(6) Uani 1 1 d . . .
C25 C -0.093(2) -0.1383(5) 0.5572(8) 0.188(7) Uani 1 1 d . . .
H25 H -0.0002 -0.1319 0.5475 0.225 Uiso 1 1 calc R . .
C26 C -0.181(3) -0.1610(6) 0.5330(7) 0.204(8) Uani 1 1 d . . .
H26 H -0.1459 -0.1706 0.5084 0.245 Uiso 1 1 calc R . .
C27 C -0.356(2) -0.1562(6) 0.5807(8) 0.172(6) Uani 1 1 d . . .
C28 C -0.269(3) -0.1348(5) 0.6067(6) 0.174(6) Uani 1 1 d . . .
H28 H -0.3024 -0.1275 0.6322 0.209 Uiso 1 1 calc R . .
C29 C -0.511(2) -0.1651(5) 0.5944(8) 0.174(7) Uani 1 1 d . . .
C30 C -0.590(3) -0.1864(6) 0.5670(6) 0.182(7) Uani 1 1 d . . .
H30 H -0.5469 -0.1959 0.5435 0.218 Uiso 1 1 calc R . .
C31 C -0.735(3) -0.1933(4) 0.5752(6) 0.173(7) Uani 1 1 d . . .
C32 C -0.7862(19) -0.1803(5) 0.6105(7) 0.177(6) Uani 1 1 d . . .
H32 H -0.8835 -0.1852 0.6174 0.212 Uiso 1 1 calc R . .
C33 C -0.701(3) -0.1605(5) 0.6360(6) 0.180(6) Uani 1 1 d . . .
H33 H -0.7408 -0.1516 0.6602 0.216 Uiso 1 1 calc R . .
C34 C -0.8308(17) -0.2162(5) 0.5476(5) 0.195(6) Uani 1 1 d . . .
H34A H -0.7954 -0.2428 0.5456 0.292 Uiso 1 1 calc R . .
H34B H -0.8302 -0.2041 0.5213 0.292 Uiso 1 1 calc R . .
H34C H -0.9291 -0.2164 0.5580 0.292 Uiso 1 1 calc R . .
C35 C -0.0872(18) 0.0628(5) 0.6057(5) 0.188(6) Uani 1 1 d . . .
H35A H -0.0012 0.0508 0.5943 0.282 Uiso 1 1 calc R . .
H35B H -0.1446 0.0745 0.5846 0.282 Uiso 1 1 calc R . .
H35C H -0.1445 0.0430 0.6192 0.282 Uiso 1 1 calc R . .
C36 C -0.017(2) 0.1655(6) 0.7229(5) 0.183(7) Uani 1 1 d . . .
H36A H 0.0812 0.1759 0.7269 0.220 Uiso 1 1 calc R . .
H36B H -0.0472 0.1520 0.7474 0.220 Uiso 1 1 calc R . .
C37 C -0.121(3) 0.1978(6) 0.7130(5) 0.190(8) Uani 1 1 d . . .
C38 C -0.072(3) 0.2360(9) 0.7195(5) 0.195(7) Uani 1 1 d . . .
H38 H 0.0225 0.2407 0.7286 0.235 Uiso 1 1 calc R . .
C39 C -0.162(3) 0.2657(7) 0.7126(7) 0.196(8) Uani 1 1 d . . .
H39 H -0.1305 0.2912 0.7182 0.236 Uiso 1 1 calc R . .
C40 C -0.354(3) 0.2249(7) 0.6920(5) 0.186(8) Uani 1 1 d . . .
C41 C -0.262(3) 0.1940(8) 0.6990(5) 0.188(8) Uani 1 1 d . . .
H41 H -0.2967 0.1687 0.6940 0.225 Uiso 1 1 calc R . .
C42 C -0.502(2) 0.2193(9) 0.6782(5) 0.178(7) Uani 1 1 d . . .
C43 C -0.594(4) 0.2499(5) 0.6684(6) 0.206(8) Uani 1 1 d . . .
H43 H -0.5593 0.2757 0.6710 0.247 Uiso 1 1 calc R . .
C44 C -0.731(3) 0.2444(9) 0.6553(6) 0.204(9) Uani 1 1 d . . .
C45 C -0.769(2) 0.2064(8) 0.6572(5) 0.202(7) Uani 1 1 d . . .
H45 H -0.8661 0.2005 0.6505 0.242 Uiso 1 1 calc R . .
C46 C -0.685(2) 0.1757(6) 0.6677(6) 0.189(7) Uani 1 1 d . . .
H46 H -0.7233 0.1503 0.6670 0.227 Uiso 1 1 calc R . .
C47 C -0.828(2) 0.2771(6) 0.6446(7) 0.277(12) Uani 1 1 d . . .
H47A H -0.7852 0.2921 0.6229 0.416 Uiso 1 1 calc R . .
H47B H -0.8415 0.2939 0.6676 0.416 Uiso 1 1 calc R . .
H47C H -0.9211 0.2668 0.6361 0.416 Uiso 1 1 calc R . .
C48 C -0.015(3) 0.0985(6) 0.8740(6) 0.307(15) Uani 1 1 d . . .
H48A H 0.0817 0.1089 0.8704 0.460 Uiso 1 1 calc R . .
H48B H -0.0613 0.1111 0.8966 0.460 Uiso 1 1 calc R . .
H48C H -0.0721 0.1032 0.8501 0.460 Uiso 1 1 calc R . .
C49 C -0.0160(17) -0.0545(5) 0.8999(4) 0.168(5) Uani 1 1 d . . .
H49A H 0.0820 -0.0643 0.9054 0.201 Uiso 1 1 calc R . .
H49B H -0.0529 -0.0678 0.8760 0.201 Uiso 1 1 calc R . .
C50 C -0.113(2) -0.0629(5) 0.9348(4) 0.150(5) Uani 1 1 d . . .
C51 C -0.073(2) -0.0875(4) 0.9651(6) 0.168(6) Uani 1 1 d . . .
H51 H 0.0206 -0.0982 0.9649 0.202 Uiso 1 1 calc R . .
C52 C -0.163(3) -0.0969(5) 0.9948(6) 0.178(6) Uani 1 1 d . . .
H52 H -0.1298 -0.1140 1.0149 0.214 Uiso 1 1 calc R . .
C53 C -0.342(2) -0.0580(5) 0.9679(5) 0.155(5) Uani 1 1 d . . .
C54 C -0.254(2) -0.0481(5) 0.9371(5) 0.164(5) Uani 1 1 d . . .
H54 H -0.2882 -0.0311 0.9171 0.197 Uiso 1 1 calc R . .
C55 C -0.4973(19) -0.0464(5) 0.9720(6) 0.151(5) Uani 1 1 d . . .
C56 C -0.579(3) -0.0562(4) 1.0046(5) 0.167(6) Uani 1 1 d . . .
H56 H -0.5383 -0.0708 1.0255 0.200 Uiso 1 1 calc R . .
C57 C -0.720(3) -0.0444(5) 1.0064(6) 0.166(6) Uani 1 1 d . . .
C58 C -0.768(2) -0.0228(5) 0.9768(7) 0.174(6) Uani 1 1 d . . .
H58 H -0.8635 -0.0130 0.9775 0.208 Uiso 1 1 calc R . .
C59 C -0.680(3) -0.0142(5) 0.9448(6) 0.176(6) Uani 1 1 d . . .
H59 H -0.7201 0.0002 0.9236 0.212 Uiso 1 1 calc R . .
C60 C -0.8031(19) -0.0544(5) 1.0418(5) 0.188(6) Uani 1 1 d . . .
H60A H -0.8515 -0.0313 1.0519 0.282 Uiso 1 1 calc R . .
H60B H -0.7383 -0.0646 1.0621 0.282 Uiso 1 1 calc R . .
H60C H -0.8749 -0.0741 1.0351 0.282 Uiso 1 1 calc R . .
C61 C 0.574(4) 0.2008(7) 0.5775(9) 0.277(15) Uani 1 1 d . . .
H61A H 0.5391 0.1826 0.5980 0.332 Uiso 1 1 calc R . .
H61B H 0.5941 0.2257 0.5909 0.332 Uiso 1 1 calc R . .
C62 C 0.463(3) 0.2069(9) 0.5514(7) 0.275(15) Uani 1 1 d . . .
H62A H 0.5009 0.2182 0.5269 0.413 Uiso 1 1 calc R . .
H62B H 0.3932 0.2247 0.5633 0.413 Uiso 1 1 calc R . .
H62C H 0.4160 0.1822 0.5454 0.413 Uiso 1 1 calc R . .
C63 C 0.845(3) 0.1765(8) 0.5877(8) 0.279(12) Uani 1 1 d . . .
H63A H 0.8781 0.2003 0.6012 0.335 Uiso 1 1 calc R . .
H63B H 0.8206 0.1568 0.6078 0.335 Uiso 1 1 calc R . .
C64 C 0.950(3) 0.1626(6) 0.5612(6) 0.296(15) Uani 1 1 d . . .
H64A H 0.9082 0.1422 0.5446 0.443 Uiso 1 1 calc R . .
H64B H 1.0311 0.1521 0.5762 0.443 Uiso 1 1 calc R . .
H64C H 0.9832 0.1839 0.5443 0.443 Uiso 1 1 calc R . .

loop_
_atom_site_aniso_label
_atom_site_aniso_U_11
_atom_site_aniso_U_22
_atom_site_aniso_U_33
_atom_site_aniso_U_23
_atom_site_aniso_U_13
_atom_site_aniso_U_12
O1 0.194(9) 0.157(8) 0.159(8) -0.012(7) -0.002(7) -0.016(7)
O2 0.190(9) 0.160(8) 0.179(10) -0.010(8) 0.024(7) -0.009(8)
O3 0.273(13) 0.143(9) 0.167(9) -0.002(7) -0.012(9) -0.022(8)
O4 0.168(8) 0.159(9) 0.160(8) 0.018(6) -0.010(7) -0.006(6)
O5 0.263(13) 0.170(9) 0.234(13) 0.060(9) 0.092(10) 0.057(9)
O6 0.173(9) 0.154(9) 0.197(11) 0.043(8) 0.040(8) 0.009(7)
O7 0.302(18) 0.201(11) 0.220(13) -0.001(10) 0.008(14) -0.025(12)
N1 0.30(2) 0.154(14) 0.179(13) -0.011(9) 0.029(14) -0.022(14)
N2 0.226(18) 0.145(11) 0.171(10) 0.004(8) 0.024(10) -0.021(11)
N3 0.161(11) 0.162(10) 0.167(11) -0.006(9) 0.011(9) -0.011(8)
N4 0.173(13) 0.160(10) 0.179(13) 0.006(9) -0.020(11) 0.002(9)
N5 0.178(16) 0.195(12) 0.198(14) 0.002(11) 0.013(11) 0.019(11)
N6 0.205(17) 0.160(10) 0.167(12) -0.013(9) 0.013(11) -0.003(10)
C1 0.165(14) 0.195(17) 0.163(16) 0.046(14) 0.017(12) 0.041(13)
C2 0.165(16) 0.171(17) 0.202(19) 0.043(16) 0.033(15) 0.046(13)
C3 0.177(17) 0.171(18) 0.20(2) 0.068(18) 0.057(15) 0.023(14)
C4 0.168(15) 0.164(17) 0.21(2) 0.024(17) 0.036(15) 0.008(13)
C5 0.156(12) 0.155(14) 0.165(14) 0.033(13) 0.020(12) 0.010(10)
C6 0.161(13) 0.160(13) 0.178(16) 0.044(14) 0.011(12) 0.004(11)
C7 0.145(12) 0.243(19) 0.171(13) 0.012(13) 0.009(10) 0.037(15)
C8 0.151(14) 0.208(19) 0.162(16) 0.024(15) 0.010(12) -0.013(13)
C9 0.178(14) 0.196(17) 0.130(13) -0.006(11) 0.004(12) -0.005(13)
C10 0.138(12) 0.22(2) 0.138(15) 0.008(16) -0.005(10) -0.005(12)
C11 0.175(15) 0.184(17) 0.121(13) -0.023(14) 0.023(11) -0.027(13)
C12 0.198(17) 0.207(19) 0.131(14) 0.001(12) -0.003(12) -0.065(15)
C13 0.157(14) 0.184(17) 0.165(18) 0.022(14) 0.017(12) -0.028(13)
C14 0.157(13) 0.29(2) 0.161(13) 0.044(13) -0.016(12) -0.032(13)
C15 0.132(12) 0.29(3) 0.130(13) 0.019(17) -0.013(9) -0.026(15)
C16 0.211(17) 0.185(17) 0.154(14) 0.045(15) -0.033(13) -0.061(15)
C17 0.200(16) 0.132(16) 0.168(17) -0.025(14) -0.035(13) -0.008(12)
C18 0.153(12) 0.149(16) 0.157(13) 0.019(13) -0.008(10) -0.014(11)
C19 0.179(14) 0.169(13) 0.172(13) 0.040(14) 0.001(12) 0.029(13)
C20 0.160(15) 0.193(18) 0.21(2) 0.082(16) -0.047(14) -0.034(14)
C21 0.170(16) 0.33(3) 0.179(16) -0.014(16) 0.020(14) 0.119(17)
C22 0.41(3) 0.186(14) 0.209(17) 0.079(13) 0.131(19) 0.065(17)
C23 0.149(13) 0.154(12) 0.239(19) 0.036(14) -0.006(13) 0.012(11)
C24 0.160(18) 0.153(13) 0.21(2) 0.040(14) 0.007(15) 0.020(13)
C25 0.184(19) 0.147(13) 0.23(2) 0.010(13) 0.045(17) 0.010(13)
C26 0.149(16) 0.189(17) 0.27(2) 0.028(16) 0.017(17) -0.024(13)
C27 0.155(17) 0.159(14) 0.202(19) 0.026(13) -0.004(16) 0.009(13)
C28 0.172(17) 0.148(13) 0.202(17) 0.016(12) 0.003(16) 0.013(11)
C29 0.155(17) 0.165(14) 0.201(19) 0.002(13) -0.042(17) -0.007(12)
C30 0.152(14) 0.191(16) 0.203(19) 0.022(14) 0.026(15) 0.029(12)
C31 0.22(2) 0.145(12) 0.150(14) -0.027(10) -0.030(14) 0.013(13)
C32 0.164(14) 0.185(14) 0.181(16) 0.016(13) -0.029(14) -0.020(12)
C33 0.177(16) 0.181(14) 0.181(15) 0.005(13) -0.013(15) 0.014(12)
C34 0.182(14) 0.190(14) 0.212(16) -0.012(13) 0.003(12) 0.006(12)
C35 0.213(16) 0.198(14) 0.153(12) -0.016(11) -0.007(11) 0.013(12)
C36 0.213(17) 0.171(15) 0.165(12) -0.051(12) 0.032(12) -0.035(14)
C37 0.26(3) 0.129(15) 0.178(15) -0.028(11) 0.037(15) 0.000(18)
C38 0.21(2) 0.20(2) 0.177(14) -0.028(14) 0.028(13) -0.011(19)
C39 0.20(2) 0.19(2) 0.207(18) -0.060(15) 0.015(15) -0.038(18)
C40 0.25(3) 0.149(16) 0.161(13) 0.013(12) 0.030(15) 0.03(2)
C41 0.169(16) 0.25(3) 0.146(12) -0.021(13) 0.007(11) -0.056(18)
C42 0.144(15) 0.23(2) 0.162(13) -0.006(14) 0.006(11) -0.014(17)
C43 0.25(3) 0.155(15) 0.211(18) 0.017(13) 0.036(18) 0.032(19)
C44 0.171(18) 0.24(3) 0.196(17) 0.042(16) 0.038(15) -0.010(19)
C45 0.195(18) 0.201(18) 0.209(16) 0.050(14) 0.010(13) 0.020(18)
C46 0.140(13) 0.21(2) 0.217(17) 0.016(14) -0.005(12) -0.006(14)
C47 0.27(2) 0.204(17) 0.36(3) 0.087(18) 0.05(2) 0.112(18)
C48 0.53(5) 0.158(17) 0.23(2) 0.008(14) 0.09(2) 0.06(2)
C49 0.185(14) 0.160(14) 0.158(12) 0.032(10) 0.014(11) 0.014(10)
C50 0.169(15) 0.149(12) 0.132(12) -0.008(10) -0.007(11) -0.016(11)
C51 0.197(16) 0.157(12) 0.151(12) 0.011(10) 0.005(13) 0.014(11)
C52 0.198(18) 0.181(14) 0.156(14) -0.018(11) 0.022(14) -0.018(14)
C53 0.182(17) 0.148(12) 0.134(12) 0.009(9) -0.012(12) -0.010(11)
C54 0.173(16) 0.173(13) 0.146(13) 0.001(10) -0.003(12) -0.043(13)
C55 0.146(14) 0.147(12) 0.161(14) -0.008(10) -0.023(13) 0.005(10)
C56 0.176(17) 0.171(13) 0.152(14) 0.007(10) 0.018(13) -0.028(13)
C57 0.179(18) 0.165(13) 0.155(15) -0.001(12) 0.018(14) -0.029(12)
C58 0.200(17) 0.168(14) 0.153(13) 0.014(11) -0.006(15) -0.010(12)
C59 0.21(2) 0.156(13) 0.164(17) -0.002(11) -0.044(15) -0.011(14)
C60 0.199(15) 0.198(14) 0.167(13) -0.009(11) -0.004(12) -0.018(12)
C61 0.35(4) 0.195(19) 0.29(3) -0.07(2) 0.13(3) 0.01(2)
C62 0.31(4) 0.33(3) 0.19(2) -0.035(19) 0.022(19) -0.01(3)
C63 0.30(3) 0.33(3) 0.21(2) 0.02(2) -0.03(2) 0.10(2)
C64 0.47(4) 0.24(2) 0.179(16) 0.009(14) 0.06(2) 0.17(2)

loop_
_atom_type_symbol
_atom_type_description
_atom_type_scat_dispersion_real
_atom_type_scat_dispersion_imag
_atom_type_scat_source
C C 0.0181 0.0091 'International Tables Vol C Tables 4.2.6.8 and 6.1.1.4'
H H 0.0000 0.0000 'International Tables Vol C Tables 4.2.6.8 and 6.1.1.4'
N N 0.0311 0.0180 'International Tables Vol C Tables 4.2.6.8 and 6.1.1.4'
O O 0.0492 0.0322 'International Tables Vol C Tables 4.2.6.8 and 6.1.1.4'

loop_
_geom_angle_atom_site_label_1
_geom_angle_atom_site_label_2
_geom_angle_atom_site_label_3
_geom_angle
_geom_angle_site_symmetry_1
_geom_angle_site_symmetry_3
C10 O1 C35 115.8(14) . .
C11 O2 C36 116.0(15) . .
C17 O3 C48 116.4(16) . .
C49 O4 C18 117.9(13) . .
C3 O5 C22 116.9(18) . .
C4 O6 C23 115.0(15) . .
C63 O7 C61 124(2) . .
C39 N1 C40 124(2) . .
C46 N2 C42 114.0(17) . .
C52 N3 C53 116.9(15) . .
C55 N4 C59 113.4(16) . .
C27 N5 C26 116.9(19) . .
C29 N6 C33 114.2(17) . .
C2 C1 C6 120(2) . .
C2 C1 C21 117(2) . .
C6 C1 C21 123(2) . .
C1 C2 C3 120(2) . .
C2 C3 O5 125(2) . .
C2 C3 C4 119(2) . .
O5 C3 C4 116(3) . .
C5 C4 C3 122(2) . .
C5 C4 O6 122(2) . .
C3 C4 O6 115(2) . .
C4 C5 C6 117.2(18) . .
C1 C6 C5 121.0(18) . .
C1 C6 C7 125(2) . .
C5 C6 C7 113.9(18) . .
C8 C7 C6 117.0(13) . .
C13 C8 C9 118.7(19) . .
C13 C8 C7 124(2) . .
C9 C8 C7 117(2) . .
C10 C9 C8 119.2(17) . .
C9 C10 O1 121.6(19) . .
C9 C10 C11 124.6(18) . .
O1 C10 C11 114(2) . .
O2 C11 C12 129.8(18) . .
O2 C11 C10 116(2) . .
C12 C11 C10 114.3(19) . .
C11 C12 C13 124.4(17) . .
C8 C13 C12 118.9(18) . .
C8 C13 C14 124(2) . .
C12 C13 C14 117(2) . .
C13 C14 C15 114.1(13) . .
C20 C15 C16 124.6(19) . .
C20 C15 C14 126(2) . .
C16 C15 C14 110(3) . .
C17 C16 C15 116.8(18) . .
C18 C17 O3 114(2) . .
C18 C17 C16 121.2(19) . .
O3 C17 C16 124(2) . .
C17 C18 C19 121.2(17) . .
C17 C18 O4 118(2) . .
C19 C18 O4 120.5(18) . .
C18 C19 C20 122.0(17) . .
C15 C20 C19 114(2) . .
C15 C20 C21 122(2) . .
C19 C20 C21 124(2) . .
C20 C21 C1 113.5(15) . .
O6 C23 C24 110.2(16) . .
C25 C24 C28 115(2) . .
C25 C24 C23 124(2) . .
C28 C24 C23 121(2) . .
C24 C25 C26 125(2) . .
N5 C26 C25 119(2) . .
N5 C27 C28 125.6(18) . .
N5 C27 C29 117(2) . .
C28 C27 C29 117(2) . .
C24 C28 C27 118.1(19) . .
N6 C29 C30 126.6(19) . .
N6 C29 C27 120(2) . .
C30 C29 C27 114(2) . .
C29 C30 C31 118.0(18) . .
C32 C31 C30 117.2(17) . .
C32 C31 C34 120(2) . .
C30 C31 C34 123(2) . .
C33 C32 C31 121.0(18) . .
C32 C33 N6 122.9(17) . .
O2 C36 C37 106.2(15) . .
C41 C37 C38 116(2) . .
C41 C37 C36 127(2) . .
C38 C37 C36 117(3) . .
C39 C38 C37 119(2) . .
N1 C39 C38 122(2) . .
N1 C40 C41 114(2) . .
N1 C40 C42 124(2) . .
C41 C40 C42 122(2) . .
C40 C41 C37 124(2) . .
N2 C42 C43 123.2(18) . .
N2 C42 C40 113(2) . .
C43 C42 C40 123(3) . .
C44 C43 C42 123(2) . .
C43 C44 C45 111(2) . .
C43 C44 C47 123(3) . .
C45 C44 C47 125(2) . .
C44 C45 C46 127(2) . .
N2 C46 C45 120.9(19) . .
O4 C49 C50 108.8(13) . .
C51 C50 C54 115.8(16) . .
C51 C50 C49 122.2(19) . .
C54 C50 C49 121.9(16) . .
C52 C51 C50 122.2(17) . .
N3 C52 C51 123.1(18) . .
C54 C53 N3 121.5(16) . .
C54 C53 C55 125.2(18) . .
N3 C53 C55 113.1(18) . .
C53 C54 C50 120.4(16) . .
N4 C55 C56 125.2(16) . .
N4 C55 C53 112.3(19) . .
C56 C55 C53 122(2) . .
C57 C56 C55 119.3(17) . .
C58 C57 C56 117.0(17) . .
C58 C57 C60 125(2) . .
C56 C57 C60 118(2) . .
C57 C58 C59 120.5(19) . .
N4 C59 C58 124.5(17) . .
C62 C61 O7 119(3) . .
C64 C63 O7 104(2) . .

loop_
_geom_bond_atom_site_label_1
_geom_bond_atom_site_label_2
_geom_bond_distance
_geom_bond_site_symmetry_2
O1 C10 1.393(17) .
O1 C35 1.415(16) .
O2 C11 1.362(19) .
O2 C36 1.414(16) .
O3 C17 1.361(18) .
O3 C48 1.384(19) .
O4 C49 1.412(15) .
O4 C18 1.417(17) .
O5 C3 1.40(2) .
O5 C22 1.417(17) .
O6 C4 1.40(2) .
O6 C23 1.420(18) .
O7 C63 1.49(2) .
O7 C61 1.54(3) .
N1 C39 1.33(2) .
N1 C40 1.37(2) .
N2 C46 1.358(19) .
N2 C42 1.38(2) .
N3 C52 1.330(18) .
N3 C53 1.398(17) .
N4 C55 1.328(17) .
N4 C59 1.34(2) .
N5 C27 1.35(2) .
N5 C26 1.350(19) .
N6 C29 1.29(2) .
N6 C33 1.41(2) .
C1 C2 1.36(2) .
C1 C6 1.36(2) .
C1 C21 1.52(2) .
C2 C3 1.38(2) .
C3 C4 1.40(2) .
C4 C5 1.32(2) .
C5 C6 1.45(2) .
C6 C7 1.52(2) .
C7 C8 1.50(2) .
C8 C13 1.40(2) .
C8 C9 1.43(2) .
C9 C10 1.38(2) .
C10 C11 1.41(2) .
C11 C12 1.40(2) .
C12 C13 1.41(2) .
C13 C14 1.53(2) .
C14 C15 1.55(2) .
C15 C20 1.39(3) .
C15 C16 1.42(2) .
C16 C17 1.41(2) .
C17 C18 1.34(2) .
C18 C19 1.395(19) .
C19 C20 1.43(2) .
C20 C21 1.46(2) .
C23 C24 1.52(2) .
C24 C25 1.38(2) .
C24 C28 1.40(2) .
C25 C26 1.40(2) .
C27 C28 1.41(2) .
C27 C29 1.55(2) .
C29 C30 1.39(2) .
C30 C31 1.39(2) .
C31 C32 1.36(2) .
C31 C34 1.52(2) .
C32 C33 1.36(2) .
C36 C37 1.51(2) .
C37 C41 1.40(2) .
C37 C38 1.41(2) .
C38 C39 1.34(2) .
C40 C41 1.39(2) .
C40 C42 1.47(3) .
C42 C43 1.40(3) .
C43 C44 1.36(3) .
C44 C45 1.37(2) .
C44 C47 1.49(3) .
C45 C46 1.37(2) .
C49 C50 1.517(19) .
C50 C51 1.383(18) .
C50 C54 1.408(19) .
C51 C52 1.35(2) .
C53 C54 1.370(19) .
C53 C55 1.51(2) .
C55 C56 1.38(2) .
C56 C57 1.38(2) .
C57 C58 1.33(2) .
C57 C60 1.47(2) .
C58 C59 1.39(2) .
C61 C62 1.37(3) .
C63 C64 1.41(3) .
